data_4116946
loop_
_publ_author_name
'Thomas Laube'
'George A. Olah'
'Robert Bau'

_publ_section_title
;
 First X-ray Crystallographic Study of a Benzyl Cation, Cumyl
 Hexafluoroantimonate(V), and Structural Implications
;
_journal_name_full 'Journal of the American Chemical Society'
_journal_page_first 3087
_journal_page_last 3092
_journal_paper_doi 10.1021/ja9631514
_journal_volume 119
_journal_year 1997
_chemical_formula_sum 'C9 H11 F6 Sb'
_chemical_formula_weight 354.93
_chemical_name_systematic
;
 ?
;
_space_group_IT_number 15
_symmetry_cell_setting monoclinic
_symmetry_space_group_name_Hall '-C 2yc'
_symmetry_space_group_name_H-M 'C 1 2/c 1'
_atom_sites_solution_hydrogens geom
_atom_sites_solution_primary direct
_atom_sites_solution_secondary difmap
_audit_creation_method SHELXL
_cell_angle_alpha 90.00
_cell_angle_beta 113.810(10)
_cell_angle_gamma 90.00
_cell_formula_units_Z 8
_cell_length_a 13.751(2)
_cell_length_b 16.241(2)
_cell_length_c 11.2000(10)
_cell_measurement_temperature 149(2)
_cell_volume 2288.4(5)
_computing_structure_refinement 'SHELXL-93 (Sheldrick, 1993)'
_computing_structure_solution 'SHELXS-86 (Sheldrick, 1990)'
_diffrn_ambient_temperature 149(2)
_diffrn_radiation_monochromator graphite
_diffrn_radiation_source 'fine-focus sealed tube'
_diffrn_radiation_type MoK\a
_diffrn_radiation_wavelength 0.71073
_diffrn_reflns_av_R_equivalents 0.0982
_diffrn_reflns_av_sigmaI/netI 0.1562
_diffrn_reflns_limit_h_max 13
_diffrn_reflns_limit_h_min -14
_diffrn_reflns_limit_k_max 17
_diffrn_reflns_limit_k_min -1
_diffrn_reflns_limit_l_max 11
_diffrn_reflns_limit_l_min -12
_diffrn_reflns_number 2858
_diffrn_reflns_theta_max 22.49
_diffrn_reflns_theta_min 2.05
_exptl_absorpt_coefficient_mu 2.461
_exptl_crystal_density_diffrn 2.060
_exptl_crystal_F_000 1360
_exptl_crystal_size_max 0.30
_exptl_crystal_size_mid 0.10
_exptl_crystal_size_min 0.10
_refine_diff_density_max 0.623
_refine_diff_density_min -1.608
_refine_diff_density_rms 0.184
_refine_ls_extinction_method none
_refine_ls_goodness_of_fit_all 0.799
_refine_ls_goodness_of_fit_obs 1.000
_refine_ls_matrix_type full
_refine_ls_number_parameters 151
_refine_ls_number_reflns 1490
_refine_ls_number_restraints 0
_refine_ls_restrained_S_all 0.800
_refine_ls_restrained_S_obs 1.000
_refine_ls_R_factor_all 0.0977
_refine_ls_R_factor_obs 0.0502
_refine_ls_shift/esd_max -0.001
_refine_ls_shift/esd_mean 0.000
_refine_ls_structure_factor_coef Fsqd
_refine_ls_weighting_details 'w=1/[\s^2^(Fo^2^)+(0.0516P)^2^+0.0000P] where P=(Fo^2^+2Fc^2^)/3'
_refine_ls_weighting_scheme calc
_refine_ls_wR_factor_all 0.1164
_refine_ls_wR_factor_obs 0.1054
_reflns_number_observed 847
_reflns_number_total 1491
_reflns_observed_criterion >2sigma(I)
_cod_data_source_file ja9631514.cif
_cod_data_source_block laube4
_cod_depositor_comments
;
The following automatic conversions were performed:

'_refine_ls_weighting_scheme' value 'calc
w=1/[\s^2^(Fo^2^)+(0.0516P)^2^+0.0000P] where P=(Fo^2^+2Fc^2^)/3' was
changed to 'calc'. New tag '_refine_ls_weighting_details' was
created. The value of the new tag was set to
'w=1/[\s^2^(Fo^2^)+(0.0516P)^2^+0.0000P] where P=(Fo^2^+2Fc^2^)/3'.

Automatic conversion script
Id: cif_fix_values 3143 2015-03-26 13:38:13Z robertas 
;
_cod_database_code 4116946

loop_
_symmetry_equiv_pos_as_xyz
'x, y, z'
'-x, y, -z+1/2'
'x+1/2, y+1/2, z'
'-x+1/2, y+1/2, -z+1/2'
'-x, -y, -z'
'x, -y, z-1/2'
'-x+1/2, -y+1/2, -z'
'x+1/2, -y+1/2, z-1/2'

loop_
_atom_site_aniso_label
_atom_site_aniso_U_11
_atom_site_aniso_U_22
_atom_site_aniso_U_33
_atom_site_aniso_U_23
_atom_site_aniso_U_13
_atom_site_aniso_U_12
Sb1 0.0219(8) 0.0247(7) 0.0326(7) -0.0016(7) 0.0115(6) 0.0025(7)
F11 0.033(6) 0.149(10) 0.077(6) -0.004(7) 0.035(5) 0.024(7)
F12 0.061(7) 0.104(8) 0.078(6) 0.059(6) -0.001(6) -0.014(7)
F13 0.064(7) 0.085(7) 0.078(6) -0.045(6) -0.007(6) 0.022(7)
Sb2 0.0233(8) 0.0212(8) 0.0483(9) 0.000 0.0233(7) 0.000
F21 0.036(5) 0.055(5) 0.040(4) 0.015(4) 0.013(4) 0.013(5)
F22 0.021(5) 0.049(5) 0.100(6) -0.026(5) 0.037(4) -0.016(5)
F23 0.091(8) 0.064(7) 0.105(7) -0.039(6) 0.078(6) -0.029(6)
C1 0.054(11) 0.022(7) 0.048(9) -0.010(7) 0.028(8) -0.015(8)
C2 0.016(7) 0.027(7) 0.036(7) 0.002(7) 0.009(6) -0.010(7)
C3 0.034(9) 0.034(8) 0.047(8) 0.003(7) 0.024(7) -0.001(8)
C4 0.014(7) 0.028(7) 0.030(7) 0.006(6) 0.013(6) -0.008(7)
C5 0.025(8) 0.023(7) 0.051(8) 0.005(7) 0.020(7) 0.010(7)
C6 0.019(8) 0.028(8) 0.057(9) 0.014(7) 0.010(7) -0.001(7)
C7 0.022(8) 0.050(9) 0.016(7) -0.008(7) 0.009(6) 0.003(8)
C8 0.019(8) 0.024(7) 0.043(8) 0.005(7) 0.013(7) 0.007(7)
C9 0.033(9) 0.013(7) 0.052(9) 0.003(7) 0.011(7) 0.011(7)

loop_
_atom_site_label
_atom_site_type_symbol
_atom_site_fract_x
_atom_site_fract_y
_atom_site_fract_z
_atom_site_U_iso_or_equiv
_atom_site_thermal_displace_type
_atom_site_occupancy
_atom_site_calc_flag
_atom_site_refinement_flags
Sb1 Sb 0.0000 1.0000 0.0000 0.0262(4) Uani 1 d S
F11 F 0.1314(7) 0.9836(7) -0.0057(8) 0.082(4) Uani 1 d .
F12 F 0.0332(8) 0.9181(7) 0.1225(9) 0.090(4) Uani 1 d .
F13 F 0.0607(8) 1.0755(6) 0.1306(9) 0.087(4) Uani 1 d .
Sb2 Sb 0.5000 0.87046(8) 0.7500 0.0280(4) Uani 1 d S
F21 F 0.4816(6) 0.9521(5) 0.6255(7) 0.045(2) Uani 1 d .
F22 F 0.3534(6) 0.8717(5) 0.7086(8) 0.053(2) Uani 1 d .
F23 F 0.4801(8) 0.7911(5) 0.6233(9) 0.074(3) Uani 1 d .
C1 C 0.2735(12) 0.9669(8) 0.3258(13) 0.039(4) Uani 1 d .
H11 H 0.2351(60) 0.9824(10) 0.3795(76) 0.076(29) Uiso 1 calc R
H12 H 0.2418(67) 0.9949(8) 0.2413(14) 0.076(29) Uiso 1 calc R
H13 H 0.3483(12) 0.9830(11) 0.3703(79) 0.076(29) Uiso 1 calc R
C2 C 0.2664(10) 0.8760(8) 0.3051(11) 0.027(3) Uani 1 d .
C3 C 0.2111(11) 0.8329(8) 0.3743(12) 0.036(4) Uani 1 d .
H31 H 0.1341(11) 0.8362(36) 0.3232(34) 0.039(21) Uiso 1 calc R
H32 H 0.2290(44) 0.8586(27) 0.4597(30) 0.039(21) Uiso 1 calc R
H33 H 0.2330(41) 0.7750(12) 0.3862(58) 0.039(21) Uiso 1 calc R
C4 C 0.3117(10) 0.8367(8) 0.2277(11) 0.023(3) Uani 1 d .
C5 C 0.3551(10) 0.8815(8) 0.1517(11) 0.032(3) Uani 1 d .
H5 H 0.3537(10) 0.9399(8) 0.1536(11) 0.038 Uiso 1 calc R
C6 C 0.3988(10) 0.8439(8) 0.0764(13) 0.036(4) Uani 1 d .
H6 H 0.4249(10) 0.8752(8) 0.0240(13) 0.044 Uiso 1 calc R
C7 C 0.4041(10) 0.7571(9) 0.0782(10) 0.029(3) Uani 1 d .
H7 H 0.4364(10) 0.7303(9) 0.0281(10) 0.035 Uiso 1 calc R
C8 C 0.3639(9) 0.7100(8) 0.1502(11) 0.029(3) Uani 1 d .
H8 H 0.3691(9) 0.6517(8) 0.1505(11) 0.034 Uiso 1 calc R
C9 C 0.3165(11) 0.7488(7) 0.2215(12) 0.035(4) Uani 1 d .
H9 H 0.2859(11) 0.7165(7) 0.2682(12) 0.042 Uiso 1 calc R

loop_
_atom_type_symbol
_atom_type_description
_atom_type_scat_dispersion_real
_atom_type_scat_dispersion_imag
_atom_type_scat_source
C C 0.0033 0.0016 'International Tables Vol C Tables 4.2.6.8 and 6.1.1.4'
H H 0.0000 0.0000 'International Tables Vol C Tables 4.2.6.8 and 6.1.1.4'
F F 0.0171 0.0103 'International Tables Vol C Tables 4.2.6.8 and 6.1.1.4'
Sb Sb -0.5866 1.5461 'International Tables Vol C Tables 4.2.6.8 and 6.1.1.4'

loop_
_geom_angle_atom_site_label_1
_geom_angle_atom_site_label_2
_geom_angle_atom_site_label_3
_geom_angle
_geom_angle_site_symmetry_1
_geom_angle_site_symmetry_3
F13 Sb1 F13 180.0 . 5_575
F13 Sb1 F12 89.6(5) . .
F13 Sb1 F12 90.4(5) 5_575 .
F13 Sb1 F12 90.4(5) . 5_575
F13 Sb1 F12 89.6(5) 5_575 5_575
F12 Sb1 F12 180.0 . 5_575
F13 Sb1 F11 89.3(5) . .
F13 Sb1 F11 90.7(5) 5_575 .
F12 Sb1 F11 88.3(5) . .
F12 Sb1 F11 91.7(5) 5_575 .
F13 Sb1 F11 90.7(5) . 5_575
F13 Sb1 F11 89.3(5) 5_575 5_575
F12 Sb1 F11 91.7(5) . 5_575
F12 Sb1 F11 88.3(5) 5_575 5_575
F11 Sb1 F11 180.0 . 5_575
Sb1 F12 C2 122.1(5) . .
F23 Sb2 F23 91.9(6) . 2_656
F23 Sb2 F21 89.3(4) . .
F23 Sb2 F21 178.7(4) 2_656 .
F23 Sb2 F21 178.7(4) . 2_656
F23 Sb2 F21 89.3(4) 2_656 2_656
F21 Sb2 F21 89.5(5) . 2_656
F23 Sb2 F22 90.5(4) . 2_656
F23 Sb2 F22 90.4(4) 2_656 2_656
F21 Sb2 F22 89.2(3) . 2_656
F21 Sb2 F22 90.0(4) 2_656 2_656
F23 Sb2 F22 90.4(4) . .
F23 Sb2 F22 90.5(4) 2_656 .
F21 Sb2 F22 90.0(4) . .
F21 Sb2 F22 89.2(3) 2_656 .
F22 Sb2 F22 178.8(5) 2_656 .
C2 C1 H11 109.5(8) . .
C2 C1 H12 109.5(7) . .
H11 C1 H12 109.5 . .
C2 C1 H13 109.5(8) . .
H11 C1 H13 109.5 . .
H12 C1 H13 109.47(7) . .
C4 C2 C3 124.2(11) . .
C4 C2 C1 121.8(12) . .
C3 C2 C1 114.0(12) . .
C4 C2 F12 106.9(8) . .
C3 C2 F12 80.5(8) . .
C1 C2 F12 82.5(8) . .
C2 C3 H31 109.5(7) . .
C2 C3 H32 109.5(7) . .
H31 C3 H32 109.5 . .
C2 C3 H33 109.5(7) . .
H31 C3 H33 109.5 . .
H32 C3 H33 109.5 . .
C2 C4 C5 122.2(11) . .
C2 C4 C9 121.4(12) . .
C5 C4 C9 116.3(12) . .
C6 C5 C4 122.5(12) . .
C6 C5 H5 118.7(8) . .
C4 C5 H5 118.7(7) . .
C5 C6 C7 118.2(13) . .
C5 C6 H6 120.9(8) . .
C7 C6 H6 120.9(8) . .
C8 C7 C6 122.1(12) . .
C8 C7 H7 118.9(8) . .
C6 C7 H7 118.9(8) . .
C9 C8 C7 118.9(12) . .
C9 C8 H8 120.6(7) . .
C7 C8 H8 120.6(8) . .
C8 C9 C4 121.8(13) . .
C8 C9 H9 119.1(7) . .
C4 C9 H9 119.1(8) . .

loop_
_geom_bond_atom_site_label_1
_geom_bond_atom_site_label_2
_geom_bond_distance
_geom_bond_site_symmetry_2
Sb1 F13 1.832(8) .
Sb1 F13 1.832(8) 5_575
Sb1 F12 1.832(8) .
Sb1 F12 1.832(8) 5_575
Sb1 F11 1.853(9) .
Sb1 F11 1.853(9) 5_575
F11 H12 2.57(2) .
F12 H31 2.50(2) .
F12 C2 3.105(15) .
Sb2 F23 1.854(8) .
Sb2 F23 1.854(8) 2_656
Sb2 F21 1.866(7) .
Sb2 F21 1.866(7) 2_656
Sb2 F22 1.877(7) 2_656
Sb2 F22 1.877(7) .
F21 H13 2.75(7) .
F21 C2 3.819(14) .
F22 H32 2.63(4) .
F22 C2 4.182(14) .
F23 C2 3.85(2) .
C1 C2 1.49(2) .
C1 H11 0.98 .
C1 H12 0.98 .
C1 H13 0.98 .
C2 C4 1.41(2) .
C2 C3 1.47(2) .
C3 H31 0.98 .
C3 H32 0.98 .
C3 H33 0.98 .
C4 C5 1.42(2) .
C4 C9 1.43(2) .
C5 C6 1.36(2) .
C5 H5 0.95 .
C6 C7 1.41(2) .
C6 H6 0.95 .
C7 C8 1.38(2) .
C7 H7 0.95 .
C8 C9 1.37(2) .
C8 H8 0.95 .
C9 H9 0.95 .

loop_
_geom_torsion_atom_site_label_1
_geom_torsion_atom_site_label_2
_geom_torsion_atom_site_label_3
_geom_torsion_atom_site_label_4
_geom_torsion
C3 C2 C4 C5 173.4(12)
C1 C2 C4 C5 -8.0(19)
C3 C2 C4 C9 -6.6(19)
C1 C2 C4 C9 171.9(13)
C2 C4 C5 C6 -179.8(12)
C9 C4 C5 C6 0.2(19)
C4 C5 C6 C7 -2.3(20)
C5 C6 C7 C8 1.9(20)
C6 C7 C8 C9 0.6(19)
C7 C8 C9 C4 -2.8(19)
C2 C4 C9 C8 -177.6(11)
C5 C4 C9 C8 2.4(19)
